data_1559644
loop_
_publ_author_name
'Jornet-Moll\'a, Ver\'onica'
'Gim\'enez-Saiz, Carlos'
'Ca\~nadillas-Delgado, Laura'
'Yufit, Dmitry S.'
'Howard, Judith A. K.'
'Romero, Francisco M.'

_publ_section_title
;
 Interplay between spin crossover and proton migration along short strong
 hydrogen bonds.
;
_journal_issue 3
_journal_name_full 'Chemical science'
_journal_page_first 1038
_journal_page_last 1053
_journal_paper_doi 10.1039/d0sc04918b
_journal_volume 12
_journal_year 2020
_chemical_formula_moiety 'C22 H18 Fe N10 2+, C12 H9 N2 O6 1-, C6 H4 N O3 1-, 5(H2 O)'
_chemical_formula_sum 'C40 H41 Fe N13 O14'
_chemical_formula_weight 983.705
_space_group_crystal_system triclinic
_space_group_IT_number 2
_space_group_name_Hall '-P 1'
_space_group_name_H-M_alt 'P -1'
_atom_sites_solution_hydrogens mixed
_atom_sites_solution_primary difmap
_atom_sites_solution_secondary difmap
_audit_creation_method SHELXL-2017/1
_audit_update_record
;
2018-10-29 deposited with the CCDC.	2020-11-23 downloaded from the CCDC.
;
_cell_angle_alpha 73.5796(13)
_cell_angle_beta 85.7654(13)
_cell_angle_gamma 69.0385(13)
_cell_formula_units_Z 2
_cell_length_a 9.99242(16)
_cell_length_b 13.64829(17)
_cell_length_c 17.4977(3)
_cell_measurement_reflns_used 43348
_cell_measurement_temperature 210.00(14)
_cell_measurement_theta_max 27.5150
_cell_measurement_theta_min 2.9850
_cell_volume 2136.52(6)
_computing_cell_refinement
;
CrysAlisPro 1.171.38.43 (Rigaku OD, 2015)
;
_computing_data_collection
;
CrysAlisPro 1.171.38.43 (Rigaku OD, 2015)
;
_computing_data_reduction
;
CrysAlisPro 1.171.38.43 (Rigaku OD, 2015)
;
_computing_structure_refinement 'SHELXL-2017/1 (Sheldrick, 2017)'
_computing_structure_solution 'SHELXS-97 (Sheldrick, 1997)'
_diffrn_ambient_environment N~2~
_diffrn_ambient_temperature 210.00(14)
_diffrn_detector_area_resol_mean 16.0267
_diffrn_measured_fraction_theta_full 0.9989
_diffrn_measured_fraction_theta_max 0.9330
_diffrn_measurement_details
;
List of Runs (angles in degrees, time in seconds):

  # Type    Start    End  Width  t~exp~   \w     \q     \k     \f   Frames
#--------------------------------------------------------------------------
  1  \w    -41.00  52.00   0.75    7.50    --  -17.76  57.00 -30.00  124
  2  \w    -88.00   5.00   0.75    7.50    --  -17.76 -57.00-120.00  124
  3  \w    -88.00   5.00   0.75    7.50    --  -17.76 -57.00  60.00  124
  4  \w    -90.00  15.00   0.75    7.50    --  -17.76 -77.00 -30.00  140
  5  \w    -88.00   5.00   0.75    7.50    --  -17.76 -57.00-180.00  124
  6  \w    -20.00  62.50   0.75    7.50    --   18.62 -99.00 120.00  110
  7  \w    -20.00  62.50   0.75    7.50    --   18.62 -99.00  60.00  110
  8  \w    -54.00  51.00   0.75    7.50    --   18.62 -77.00-150.00  140
  9  \w    -51.00  54.00   0.75    7.50    --  -17.76  77.00-150.00  140
 10  \w    -20.00  26.50   0.75    7.50    --  -17.76 -99.00-120.00   62
 11  \w    -20.00  26.50   0.75    7.50    --  -17.76 -99.00  90.00   62
 12  \w    -20.00  62.50   0.75    7.50    --   18.62 -99.00 -60.00  110
 13  \w     -5.00  88.00   0.75    7.50    --   18.62  57.00 120.00  124
 14  \w     35.00  98.00   0.75    7.50    --   18.62 178.00-120.00   84
 15  \w    -51.00  54.00   0.75    7.50    --  -17.76  77.00  30.00  140
 16  \w    -97.00 -35.50   0.75    7.50    --  -17.76-178.00 120.00   82
 17  \w    -51.00  54.00   0.75    7.50    --  -17.76  77.00 -90.00  140
 18  \w    -56.00  94.00   0.75    7.50    --   18.62   0.00-120.00  200
 19  \w    -56.00  94.00   0.75    7.50    --   18.62   0.00-150.00  200
 20  \w    -56.00  94.00   0.75    7.50    --   18.62   0.00-180.00  200
 21  \w    -56.00  42.25   0.75    7.50    --   18.62   0.00 -60.00  131
 22  \w    -56.00  94.00   0.75    7.50    --   18.62   0.00 -90.00  200
;
_diffrn_measurement_device 'four-circle diffractometer'
_diffrn_measurement_device_type
;
SuperNova, Single source at offset, Sapphire3
;
_diffrn_measurement_method '\w scans'
_diffrn_orient_matrix_type
;
CrysAlisPro convention (1999,Acta A55,543-557)
;
_diffrn_orient_matrix_UB_11 -0.0203550000
_diffrn_orient_matrix_UB_12 -0.0016240000
_diffrn_orient_matrix_UB_13 0.0399133000
_diffrn_orient_matrix_UB_21 -0.0717011000
_diffrn_orient_matrix_UB_22 0.0100786000
_diffrn_orient_matrix_UB_23 -0.0108508000
_diffrn_orient_matrix_UB_31 0.0151052000
_diffrn_orient_matrix_UB_32 -0.0569805000
_diffrn_orient_matrix_UB_33 0.0087630000
_diffrn_radiation_monochromator mirror
_diffrn_radiation_type MoK\a
_diffrn_radiation_wavelength 0.71073
_diffrn_reflns_av_R_equivalents 0.0312
_diffrn_reflns_av_unetI/netI 0.0183
_diffrn_reflns_Laue_measured_fraction_full 0.999
_diffrn_reflns_Laue_measured_fraction_max 0.933
_diffrn_reflns_limit_h_max 13
_diffrn_reflns_limit_h_min -12
_diffrn_reflns_limit_k_max 17
_diffrn_reflns_limit_k_min -16
_diffrn_reflns_limit_l_max 22
_diffrn_reflns_limit_l_min -22
_diffrn_reflns_number 82991
_diffrn_reflns_point_group_measured_fraction_full 0.999
_diffrn_reflns_point_group_measured_fraction_max 0.933
_diffrn_reflns_theta_full 24.9737
_diffrn_reflns_theta_max 27.8098
_diffrn_reflns_theta_min 2.4660
_diffrn_source 'micro-focus sealed X-ray tube'
_exptl_absorpt_coefficient_mu 0.439
_exptl_absorpt_correction_T_max 0.78544
_exptl_absorpt_correction_T_min 0.77970
_exptl_absorpt_correction_type multi-scan
_exptl_absorpt_process_details
;
CrysAlisPro 1.171.38.46 (Rigaku Oxford Diffraction, 2015)
Empirical absorption correction using spherical harmonics,
 implemented in SCALE3 ABSPACK scaling algorithm.
;
_exptl_crystal_colour light-red
_exptl_crystal_density_diffrn 1.529
_exptl_crystal_description cube
_exptl_crystal_F_000 1020.000
_exptl_crystal_preparation 'Magnetic properties'
_exptl_crystal_recrystallization_method 'Re-crystallisation from solvent: Methanol/water'
_exptl_crystal_size_max 0.360
_exptl_crystal_size_mid 0.226
_exptl_crystal_size_min 0.166
_refine_diff_density_max 0.302
_refine_diff_density_min -0.352
_refine_diff_density_rms 0.051
_refine_ls_extinction_method none
_refine_ls_goodness_of_fit_ref 1.037
_refine_ls_hydrogen_treatment hetero
_refine_ls_matrix_type full
_refine_ls_number_parameters 658
_refine_ls_number_reflns 9431
_refine_ls_number_restraints 0
_refine_ls_restrained_S_all 1.037
_refine_ls_R_factor_all 0.0350
_refine_ls_R_factor_gt 0.0298
_refine_ls_shift/su_max 0.001
_refine_ls_shift/su_mean 0.000
_refine_ls_structure_factor_coef Fsqd
_refine_ls_weighting_details 'w=1/[\s^2^(Fo^2^)+(0.0313P)^2^+0.9706P] where P=(Fo^2^+2Fc^2^)/3'
_refine_ls_weighting_scheme calc
_refine_ls_wR_factor_gt 0.0719
_refine_ls_wR_factor_ref 0.0757
_reflns_Friedel_coverage 0.000
_reflns_number_gt 8474
_reflns_number_total 9432
_reflns_threshold_expression 'I > 2\s(I)'
_cod_data_source_file d0sc04918b2.cif
_cod_data_source_block Fe_bpp_Noxid_NHoxid_210K
_cod_depositor_comments
;Adding full bibliography for 1559642--1559653.cif.

 Adding full bibliography for 1559642--1559653.cif.
;
_cod_database_code 1559644
_shelx_shelxl_version_number 2017/1
_shelx_space_group_comment
;
The symmetry employed for this shelxl refinement is uniquely defined
by the following loop, which should always be used as a source of
symmetry information in preference to the above space-group names.
They are only intended as comments.
;

loop_
_space_group_symop_operation_xyz
'x, y, z'
'-x, -y, -z'

loop_
_atom_site_label
_atom_site_type_symbol
_atom_site_fract_x
_atom_site_fract_y
_atom_site_fract_z
_atom_site_U_iso_or_equiv
_atom_site_adp_type
_atom_site_occupancy
_atom_site_site_symmetry_order
_atom_site_calc_flag
_atom_site_refinement_flags_posn
_atom_site_refinement_flags_adp
_atom_site_refinement_flags_occupancy
_atom_site_disorder_assembly
_atom_site_disorder_group
Fe1 Fe 0.03362(2) 0.54402(2) 0.23239(2) 0.02014(6) Uani 1 1 d . . . . .
N1 N 0.16404(13) 0.49385(11) 0.41129(7) 0.0283(3) Uani 1 1 d . . . . .
H1N H 0.187(2) 0.5525(16) 0.3949(11) 0.042 Uiso 1 1 d . U . . .
N2 N 0.09642(12) 0.47428(9) 0.35673(7) 0.0244(2) Uani 1 1 d . . . . .
N3 N -0.04364(12) 0.41308(9) 0.27255(7) 0.0232(2) Uani 1 1 d . . . . .
N4 N -0.07747(12) 0.54514(10) 0.12946(7) 0.0268(2) Uani 1 1 d . . . . .
N5 N -0.10469(14) 0.60083(11) 0.05196(7) 0.0330(3) Uani 1 1 d . . . . .
H5N H -0.072(2) 0.6555(16) 0.0318(12) 0.049 Uiso 1 1 d . U . . .
N6 N -0.25885(12) 0.69074(11) 0.30771(7) 0.0276(3) Uani 1 1 d . . . . .
H6N H -0.289(2) 0.6388(15) 0.3260(11) 0.041 Uiso 1 1 d . U . . .
N7 N -0.14548(11) 0.67689(9) 0.25972(6) 0.0228(2) Uani 1 1 d . . . . .
N8 N 0.08038(11) 0.68617(9) 0.17736(6) 0.0206(2) Uani 1 1 d . . . . .
N9 N 0.24170(12) 0.48830(9) 0.17917(6) 0.0227(2) Uani 1 1 d . . . . .
N10 N 0.34355(13) 0.39445(10) 0.17327(7) 0.0265(2) Uani 1 1 d . . . . .
H10N H 0.3325(19) 0.3334(15) 0.1991(11) 0.040 Uiso 1 1 d . U . . .
C1 C 0.17047(16) 0.42316(13) 0.48294(9) 0.0334(3) Uani 1 1 d . . . . .
H1 H 0.212014 0.421780 0.529257 0.040 Uiso 1 1 calc R U . . .
C2 C 0.10491(16) 0.35297(12) 0.47607(8) 0.0313(3) Uani 1 1 d . . . . .
H2 H 0.093411 0.294935 0.515736 0.038 Uiso 1 1 calc R U . . .
C3 C 0.05924(14) 0.38841(11) 0.39589(8) 0.0241(3) Uani 1 1 d . . . . .
C4 C -0.02392(14) 0.35438(11) 0.34942(8) 0.0238(3) Uani 1 1 d . . . . .
C5 C -0.08323(15) 0.27393(11) 0.37963(9) 0.0294(3) Uani 1 1 d . . . . .
H5 H -0.068516 0.233511 0.432853 0.035 Uiso 1 1 calc R U . . .
C6 C -0.16493(16) 0.25553(12) 0.32830(10) 0.0328(3) Uani 1 1 d . . . . .
H6 H -0.205811 0.202072 0.347037 0.039 Uiso 1 1 calc R U . . .
C7 C -0.18601(15) 0.31636(12) 0.24924(10) 0.0323(3) Uani 1 1 d . . . . .
H7 H -0.241117 0.304582 0.214566 0.039 Uiso 1 1 calc R U . . .
C8 C -0.12327(14) 0.39525(11) 0.22275(8) 0.0257(3) Uani 1 1 d . . . . .
C9 C -0.13669(14) 0.46821(12) 0.14165(8) 0.0269(3) Uani 1 1 d . . . . .
C10 C -0.20118(16) 0.47495(15) 0.07096(9) 0.0378(4) Uani 1 1 d . . . . .
H10 H -0.249055 0.431045 0.063383 0.045 Uiso 1 1 calc R U . . .
C11 C -0.17819(17) 0.56021(15) 0.01569(9) 0.0405(4) Uani 1 1 d . . . . .
H11 H -0.208099 0.585703 -0.037659 0.049 Uiso 1 1 calc R U . . .
C12 C -0.31366(16) 0.79337(13) 0.31356(9) 0.0322(3) Uani 1 1 d . . . . .
H12 H -0.391900 0.820907 0.343373 0.039 Uiso 1 1 calc R U . . .
C13 C -0.23418(15) 0.85054(12) 0.26792(9) 0.0288(3) Uani 1 1 d . . . . .
H13 H -0.246644 0.923557 0.260305 0.035 Uiso 1 1 calc R U . . .
C14 C -0.13042(14) 0.77491(11) 0.23541(8) 0.0220(3) Uani 1 1 d . . . . .
C15 C -0.01240(14) 0.78373(11) 0.18199(8) 0.0221(3) Uani 1 1 d . . . . .
C16 C 0.00487(15) 0.88035(11) 0.13885(8) 0.0271(3) Uani 1 1 d . . . . .
H16 H -0.061017 0.947438 0.141794 0.032 Uiso 1 1 calc R U . . .
C17 C 0.12321(16) 0.87424(11) 0.09110(9) 0.0292(3) Uani 1 1 d . . . . .
H17 H 0.137549 0.937847 0.061651 0.035 Uiso 1 1 calc R U . . .
C18 C 0.22009(15) 0.77353(11) 0.08721(8) 0.0260(3) Uani 1 1 d . . . . .
H18 H 0.300170 0.768643 0.055767 0.031 Uiso 1 1 calc R U . . .
C19 C 0.19497(14) 0.68032(11) 0.13121(7) 0.0214(3) Uani 1 1 d . . . . .
C20 C 0.28568(14) 0.56796(11) 0.13393(7) 0.0219(3) Uani 1 1 d . . . . .
C21 C 0.41586(15) 0.52393(12) 0.09910(9) 0.0289(3) Uani 1 1 d . . . . .
H21 H 0.468382 0.561464 0.065154 0.035 Uiso 1 1 calc R U . . .
C22 C 0.44894(15) 0.41306(12) 0.12612(9) 0.0309(3) Uani 1 1 d . . . . .
H22 H 0.529987 0.360243 0.113907 0.037 Uiso 1 1 calc R U . . .
N11 N -0.39668(14) 1.01249(11) 0.07091(7) 0.0325(3) Uani 1 1 d . . . . .
O1 O -0.48636(12) 0.67073(9) 0.19360(7) 0.0372(2) Uani 1 1 d . . . . .
O2 O -0.63652(13) 0.78487(10) 0.25850(7) 0.0410(3) Uani 1 1 d . . . . .
O3 O -0.34357(14) 1.08740(11) 0.03331(7) 0.0471(3) Uani 1 1 d . . . . .
C23 C -0.54843(15) 0.76395(12) 0.20686(8) 0.0295(3) Uani 1 1 d . . . . .
C24 C -0.50150(15) 0.85285(12) 0.15415(8) 0.0266(3) Uani 1 1 d . . . . .
C25 C -0.38833(15) 0.82997(12) 0.10322(8) 0.0300(3) Uani 1 1 d . . . . .
H25 H -0.347294 0.760085 0.096772 0.036 Uiso 1 1 calc R U . . .
C26 C -0.56411(16) 0.95897(12) 0.15940(9) 0.0332(3) Uani 1 1 d . . . . .
H26 H -0.642251 0.976845 0.191691 0.040 Uiso 1 1 calc R U . . .
C27 C -0.51130(18) 1.03801(13) 0.11713(9) 0.0364(3) Uani 1 1 d . . . . .
H27 H -0.554658 1.109368 0.120353 0.044 Uiso 1 1 calc R U . . .
C28 C -0.33687(16) 0.91031(13) 0.06235(8) 0.0326(3) Uani 1 1 d . . . . .
H28 H -0.260533 0.894475 0.028602 0.039 Uiso 1 1 calc R U . . .
N12 N -0.49441(12) 0.18974(9) 0.50894(7) 0.0260(2) Uani 1 1 d . . . . .
O4 O -0.36904(12) 0.52238(9) 0.37811(6) 0.0355(2) Uani 1 1 d . . . . .
O5 O -0.51616(14) 0.51455(10) 0.29096(7) 0.0459(3) Uani 1 1 d . . . . .
H1O H -0.504(2) 0.5923(19) 0.2483(13) 0.069 Uiso 1 1 d . U . . .
O6 O -0.51034(11) 0.10136(8) 0.55595(6) 0.0338(2) Uani 1 1 d . . . . .
C29 C -0.44574(15) 0.48047(12) 0.35704(9) 0.0286(3) Uani 1 1 d . . . . .
C30 C -0.46311(14) 0.37852(11) 0.41094(8) 0.0259(3) Uani 1 1 d . . . . .
C31 C -0.41681(15) 0.34048(12) 0.48995(8) 0.0283(3) Uani 1 1 d . . . . .
H31 H -0.374240 0.378359 0.510618 0.034 Uiso 1 1 calc R U . . .
C32 C -0.52502(15) 0.31875(12) 0.38230(9) 0.0287(3) Uani 1 1 d . . . . .
H32 H -0.557465 0.342691 0.329445 0.034 Uiso 1 1 calc R U . . .
C33 C -0.53864(15) 0.22486(12) 0.43130(8) 0.0290(3) Uani 1 1 d . . . . .
H33 H -0.578535 0.184964 0.411119 0.035 Uiso 1 1 calc R U . . .
C34 C -0.43343(15) 0.24679(12) 0.53817(8) 0.0289(3) Uani 1 1 d . . . . .
H34 H -0.402603 0.222240 0.591344 0.035 Uiso 1 1 calc R U . . .
N13 N 0.06974(12) 0.94411(10) 0.38167(7) 0.0277(2) Uani 1 1 d . . . . .
O7 O 0.19423(13) 1.22031(10) 0.16278(6) 0.0405(3) Uani 1 1 d . . . . .
O8 O 0.32477(11) 1.20367(9) 0.26631(7) 0.0355(2) Uani 1 1 d . . . . .
O9 O 0.02238(12) 0.86761(9) 0.42635(6) 0.0360(2) Uani 1 1 d . . . . .
C35 C 0.23495(15) 1.18098(11) 0.23379(9) 0.0278(3) Uani 1 1 d . . . . .
C36 C 0.17521(14) 1.09808(11) 0.28645(8) 0.0254(3) Uani 1 1 d . . . . .
C37 C 0.20777(15) 1.05675(12) 0.36758(9) 0.0301(3) Uani 1 1 d . . . . .
H37 H 0.267129 1.080546 0.390507 0.036 Uiso 1 1 calc R U . . .
C38 C 0.08654(16) 1.05985(12) 0.25509(9) 0.0309(3) Uani 1 1 d . . . . .
H38 H 0.061480 1.086410 0.201040 0.037 Uiso 1 1 calc R U . . .
C39 C 0.03543(16) 0.98320(13) 0.30309(9) 0.0329(3) Uani 1 1 d . . . . .
H39 H -0.023471 0.957972 0.281183 0.040 Uiso 1 1 calc R U . . .
C40 C 0.15363(15) 0.98123(12) 0.41451(9) 0.0303(3) Uani 1 1 d . . . . .
H40 H 0.174689 0.955527 0.469029 0.036 Uiso 1 1 calc R U . . .
O1W O 0.72646(14) 0.99327(10) 0.42092(7) 0.0396(3) Uani 1 1 d . . . . .
H1A H 0.808(3) 0.9460(18) 0.4233(13) 0.059 Uiso 1 1 d . U . . .
H1B H 0.670(2) 0.9626(18) 0.4347(13) 0.059 Uiso 1 1 d . U . . .
O2W O 0.63426(14) 0.12648(11) 0.26637(8) 0.0419(3) Uani 1 1 d . . . . .
H2A H 0.662(2) 0.0895(19) 0.3116(14) 0.063 Uiso 1 1 d . U . . .
H2B H 0.548(3) 0.1428(19) 0.2664(14) 0.063 Uiso 1 1 d . U . . .
O3W O 0.19630(15) 0.68998(11) 0.36360(8) 0.0446(3) Uani 1 1 d . . . . .
H3A H 0.244(3) 0.7137(19) 0.3303(14) 0.067 Uiso 1 1 d . U . . .
H3B H 0.143(3) 0.741(2) 0.3826(14) 0.067 Uiso 1 1 d . U . . .
O4W O 0.04013(16) 0.21716(12) 0.04240(8) 0.0475(3) Uani 1 1 d . . . . .
H4A H -0.034(3) 0.211(2) 0.0572(15) 0.071 Uiso 1 1 d . U . . .
H4B H 0.078(3) 0.2143(19) 0.0845(15) 0.071 Uiso 1 1 d . U . . .
O5W O -0.22137(16) 1.17180(13) 0.12156(9) 0.0551(4) Uani 1 1 d . . . . .
H5A H -0.255(3) 1.158(2) 0.1638(17) 0.083 Uiso 1 1 d . U . . .
H5B H -0.261(3) 1.148(2) 0.0935(16) 0.083 Uiso 1 1 d . U . . .

loop_
_atom_site_aniso_label
_atom_site_aniso_U_11
_atom_site_aniso_U_22
_atom_site_aniso_U_33
_atom_site_aniso_U_23
_atom_site_aniso_U_13
_atom_site_aniso_U_12
Fe1 0.02300(10) 0.02051(10) 0.01848(10) -0.00284(7) 0.00186(7) -0.01167(7)
N1 0.0274(6) 0.0325(7) 0.0289(6) -0.0115(5) -0.0018(5) -0.0121(5)
N2 0.0245(5) 0.0273(6) 0.0238(6) -0.0078(5) -0.0016(4) -0.0107(5)
N3 0.0224(5) 0.0242(6) 0.0247(6) -0.0080(4) 0.0029(4) -0.0095(4)
N4 0.0268(6) 0.0310(6) 0.0196(5) -0.0053(5) 0.0000(4) -0.0079(5)
N5 0.0306(6) 0.0394(7) 0.0214(6) -0.0046(5) 0.0009(5) -0.0064(5)
N6 0.0260(6) 0.0373(7) 0.0225(6) -0.0065(5) 0.0057(4) -0.0170(5)
N7 0.0220(5) 0.0271(6) 0.0203(5) -0.0049(4) 0.0026(4) -0.0115(5)
N8 0.0221(5) 0.0209(5) 0.0202(5) -0.0042(4) 0.0008(4) -0.0104(4)
N9 0.0252(5) 0.0200(5) 0.0222(5) -0.0040(4) 0.0000(4) -0.0084(4)
N10 0.0297(6) 0.0203(6) 0.0284(6) -0.0055(5) -0.0024(5) -0.0078(5)
C1 0.0331(7) 0.0408(8) 0.0227(7) -0.0094(6) -0.0033(6) -0.0076(6)
C2 0.0338(7) 0.0315(8) 0.0232(7) -0.0036(6) 0.0014(6) -0.0083(6)
C3 0.0235(6) 0.0221(6) 0.0236(6) -0.0047(5) 0.0033(5) -0.0063(5)
C4 0.0225(6) 0.0211(6) 0.0256(7) -0.0065(5) 0.0045(5) -0.0059(5)
C5 0.0288(7) 0.0223(7) 0.0346(8) -0.0062(6) 0.0076(6) -0.0087(6)
C6 0.0291(7) 0.0246(7) 0.0493(9) -0.0125(6) 0.0088(6) -0.0145(6)
C7 0.0271(7) 0.0317(8) 0.0456(9) -0.0181(7) 0.0020(6) -0.0136(6)
C8 0.0214(6) 0.0275(7) 0.0313(7) -0.0139(6) 0.0025(5) -0.0081(5)
C9 0.0220(6) 0.0333(7) 0.0283(7) -0.0146(6) 0.0018(5) -0.0083(6)
C10 0.0299(8) 0.0560(10) 0.0343(8) -0.0220(7) -0.0002(6) -0.0155(7)
C11 0.0306(8) 0.0624(11) 0.0255(7) -0.0164(7) -0.0043(6) -0.0083(7)
C12 0.0271(7) 0.0433(9) 0.0309(7) -0.0183(7) 0.0069(6) -0.0128(6)
C13 0.0272(7) 0.0302(7) 0.0325(7) -0.0145(6) 0.0023(6) -0.0100(6)
C14 0.0219(6) 0.0240(6) 0.0213(6) -0.0062(5) -0.0009(5) -0.0092(5)
C15 0.0226(6) 0.0239(6) 0.0217(6) -0.0062(5) -0.0009(5) -0.0102(5)
C16 0.0301(7) 0.0202(6) 0.0299(7) -0.0051(5) 0.0001(5) -0.0089(5)
C17 0.0336(7) 0.0233(7) 0.0302(7) 0.0003(6) 0.0015(6) -0.0153(6)
C18 0.0262(7) 0.0268(7) 0.0255(7) -0.0023(5) 0.0032(5) -0.0140(6)
C19 0.0226(6) 0.0242(6) 0.0183(6) -0.0037(5) 0.0001(5) -0.0110(5)
C20 0.0231(6) 0.0243(6) 0.0190(6) -0.0036(5) 0.0006(5) -0.0109(5)
C21 0.0260(7) 0.0315(7) 0.0300(7) -0.0085(6) 0.0058(5) -0.0120(6)
C22 0.0251(7) 0.0322(8) 0.0350(8) -0.0131(6) 0.0029(6) -0.0071(6)
N11 0.0394(7) 0.0422(7) 0.0224(6) -0.0020(5) 0.0014(5) -0.0276(6)
O1 0.0468(6) 0.0289(6) 0.0365(6) -0.0037(5) -0.0025(5) -0.0172(5)
O2 0.0459(6) 0.0426(6) 0.0382(6) -0.0068(5) 0.0130(5) -0.0257(5)
O3 0.0666(8) 0.0583(8) 0.0322(6) -0.0031(5) 0.0078(5) -0.0490(7)
C23 0.0303(7) 0.0326(8) 0.0268(7) -0.0022(6) -0.0039(6) -0.0160(6)
C24 0.0269(7) 0.0300(7) 0.0241(7) -0.0045(5) -0.0003(5) -0.0134(6)
C25 0.0302(7) 0.0343(8) 0.0266(7) -0.0090(6) -0.0006(6) -0.0118(6)
C26 0.0326(7) 0.0322(8) 0.0346(8) -0.0072(6) 0.0099(6) -0.0142(6)
C27 0.0441(9) 0.0304(8) 0.0359(8) -0.0077(6) 0.0067(7) -0.0167(7)
C28 0.0308(7) 0.0463(9) 0.0242(7) -0.0097(6) 0.0042(6) -0.0184(7)
N12 0.0239(6) 0.0258(6) 0.0292(6) -0.0088(5) 0.0071(5) -0.0101(5)
O4 0.0410(6) 0.0360(6) 0.0358(6) -0.0073(5) 0.0022(5) -0.0231(5)
O5 0.0624(8) 0.0376(6) 0.0390(6) 0.0049(5) -0.0160(6) -0.0278(6)
O6 0.0361(6) 0.0293(5) 0.0362(6) -0.0050(4) 0.0076(4) -0.0164(4)
C29 0.0288(7) 0.0277(7) 0.0299(7) -0.0093(6) 0.0040(6) -0.0101(6)
C30 0.0232(6) 0.0272(7) 0.0284(7) -0.0097(6) 0.0046(5) -0.0091(5)
C31 0.0271(7) 0.0339(8) 0.0299(7) -0.0130(6) 0.0035(5) -0.0151(6)
C32 0.0305(7) 0.0314(7) 0.0258(7) -0.0099(6) 0.0009(5) -0.0112(6)
C33 0.0301(7) 0.0327(7) 0.0305(7) -0.0145(6) 0.0030(6) -0.0142(6)
C34 0.0280(7) 0.0362(8) 0.0251(7) -0.0086(6) 0.0017(5) -0.0143(6)
N13 0.0269(6) 0.0276(6) 0.0278(6) -0.0050(5) 0.0033(5) -0.0112(5)
O7 0.0514(7) 0.0447(7) 0.0306(6) -0.0025(5) -0.0023(5) -0.0284(6)
O8 0.0359(6) 0.0309(5) 0.0424(6) -0.0036(5) -0.0062(5) -0.0185(5)
O9 0.0391(6) 0.0358(6) 0.0342(6) -0.0010(5) 0.0050(5) -0.0217(5)
C35 0.0267(7) 0.0223(7) 0.0343(8) -0.0079(6) 0.0021(6) -0.0084(5)
C36 0.0224(6) 0.0233(7) 0.0304(7) -0.0087(5) 0.0019(5) -0.0072(5)
C37 0.0295(7) 0.0290(7) 0.0337(8) -0.0091(6) -0.0046(6) -0.0112(6)
C38 0.0349(8) 0.0370(8) 0.0248(7) -0.0066(6) 0.0001(6) -0.0186(6)
C39 0.0367(8) 0.0404(8) 0.0284(7) -0.0076(6) -0.0020(6) -0.0223(7)
C40 0.0319(7) 0.0319(8) 0.0258(7) -0.0060(6) -0.0038(6) -0.0102(6)
O1W 0.0347(6) 0.0418(7) 0.0433(7) -0.0097(5) 0.0028(5) -0.0163(5)
O2W 0.0399(6) 0.0471(7) 0.0381(6) -0.0102(5) 0.0021(5) -0.0158(6)
O3W 0.0565(8) 0.0412(7) 0.0456(7) -0.0137(6) 0.0166(6) -0.0297(6)
O4W 0.0545(8) 0.0588(8) 0.0321(6) -0.0061(6) -0.0042(6) -0.0271(7)
O5W 0.0660(9) 0.0769(10) 0.0455(8) -0.0263(7) 0.0113(7) -0.0469(8)

loop_
_atom_type_symbol
_atom_type_description
_atom_type_scat_dispersion_real
_atom_type_scat_dispersion_imag
_atom_type_scat_source
C C 0.0033 0.0016 'International Tables Vol C Tables 4.2.6.8 and 6.1.1.4'
H H 0.0000 0.0000 'International Tables Vol C Tables 4.2.6.8 and 6.1.1.4'
N N 0.0061 0.0033 'International Tables Vol C Tables 4.2.6.8 and 6.1.1.4'
O O 0.0106 0.0060 'International Tables Vol C Tables 4.2.6.8 and 6.1.1.4'
Fe Fe 0.3463 0.8444 'International Tables Vol C Tables 4.2.6.8 and 6.1.1.4'

loop_
_geom_angle_atom_site_label_1
_geom_angle_atom_site_label_2
_geom_angle_atom_site_label_3
_geom_angle
_geom_angle_site_symmetry_1
_geom_angle_site_symmetry_3
_geom_angle_publ_flag
N8 Fe1 N3 169.85(4) . . ?
N8 Fe1 N2 114.62(4) . . ?
N3 Fe1 N2 74.38(4) . . ?
N8 Fe1 N4 96.23(4) . . ?
N3 Fe1 N4 74.56(4) . . ?
N2 Fe1 N4 148.90(4) . . ?
N8 Fe1 N9 74.52(4) . . ?
N3 Fe1 N9 109.49(4) . . ?
N2 Fe1 N9 99.85(4) . . ?
N4 Fe1 N9 91.77(4) . . ?
N8 Fe1 N7 74.93(4) . . ?
N3 Fe1 N7 101.00(4) . . ?
N2 Fe1 N7 90.86(4) . . ?
N4 Fe1 N7 93.61(4) . . ?
N9 Fe1 N7 149.37(4) . . ?
C1 N1 N2 111.41(12) . . ?
C1 N1 H1N 132.8(12) . . ?
N2 N1 H1N 115.5(12) . . ?
C3 N2 N1 105.61(11) . . ?
C3 N2 Fe1 116.81(9) . . ?
N1 N2 Fe1 137.57(9) . . ?
C4 N3 C8 120.19(12) . . ?
C4 N3 Fe1 119.82(9) . . ?
C8 N3 Fe1 119.72(9) . . ?
C9 N4 N5 105.48(12) . . ?
C9 N4 Fe1 115.72(9) . . ?
N5 N4 Fe1 138.79(10) . . ?
C11 N5 N4 111.22(14) . . ?
C11 N5 H5N 129.5(13) . . ?
N4 N5 H5N 119.2(13) . . ?
C12 N6 N7 111.47(12) . . ?
C12 N6 H6N 129.4(13) . . ?
N7 N6 H6N 118.9(13) . . ?
C14 N7 N6 104.93(11) . . ?
C14 N7 Fe1 114.56(8) . . ?
N6 N7 Fe1 138.97(9) . . ?
C19 N8 C15 120.10(11) . . ?
C19 N8 Fe1 119.87(9) . . ?
C15 N8 Fe1 119.69(9) . . ?
C20 N9 N10 105.28(11) . . ?
C20 N9 Fe1 115.16(8) . . ?
N10 N9 Fe1 139.44(9) . . ?
C22 N10 N9 111.53(12) . . ?
C22 N10 H10N 130.4(12) . . ?
N9 N10 H10N 118.1(12) . . ?
N1 C1 C2 107.98(13) . . ?
N1 C1 H1 126.0 . . ?
C2 C1 H1 126.0 . . ?
C1 C2 C3 104.53(13) . . ?
C1 C2 H2 127.7 . . ?
C3 C2 H2 127.7 . . ?
N2 C3 C2 110.47(12) . . ?
N2 C3 C4 116.06(11) . . ?
C2 C3 C4 133.40(13) . . ?
N3 C4 C5 121.61(13) . . ?
N3 C4 C3 112.85(11) . . ?
C5 C4 C3 125.49(13) . . ?
C6 C5 C4 118.15(14) . . ?
C6 C5 H5 120.9 . . ?
C4 C5 H5 120.9 . . ?
C7 C6 C5 120.30(13) . . ?
C7 C6 H6 119.9 . . ?
C5 C6 H6 119.9 . . ?
C6 C7 C8 118.67(13) . . ?
C6 C7 H7 120.7 . . ?
C8 C7 H7 120.7 . . ?
N3 C8 C7 121.09(13) . . ?
N3 C8 C9 113.03(12) . . ?
C7 C8 C9 125.88(13) . . ?
N4 C9 C10 110.56(13) . . ?
N4 C9 C8 116.82(12) . . ?
C10 C9 C8 132.62(14) . . ?
C11 C10 C9 104.76(14) . . ?
C11 C10 H10 127.6 . . ?
C9 C10 H10 127.6 . . ?
N5 C11 C10 107.98(13) . . ?
N5 C11 H11 126.0 . . ?
C10 C11 H11 126.0 . . ?
N6 C12 C13 107.96(13) . . ?
N6 C12 H12 126.0 . . ?
C13 C12 H12 126.0 . . ?
C12 C13 C14 104.61(13) . . ?
C12 C13 H13 127.7 . . ?
C14 C13 H13 127.7 . . ?
N7 C14 C13 111.02(12) . . ?
N7 C14 C15 116.87(11) . . ?
C13 C14 C15 132.10(12) . . ?
N8 C15 C16 121.70(12) . . ?
N8 C15 C14 112.83(11) . . ?
C16 C15 C14 125.47(12) . . ?
C15 C16 C17 118.16(13) . . ?
C15 C16 H16 120.9 . . ?
C17 C16 H16 120.9 . . ?
C18 C17 C16 120.15(13) . . ?
C18 C17 H17 119.9 . . ?
C16 C17 H17 119.9 . . ?
C19 C18 C17 118.53(13) . . ?
C19 C18 H18 120.7 . . ?
C17 C18 H18 120.7 . . ?
N8 C19 C18 121.35(12) . . ?
N8 C19 C20 112.93(11) . . ?
C18 C19 C20 125.71(12) . . ?
N9 C20 C21 110.68(12) . . ?
N9 C20 C19 116.84(11) . . ?
C21 C20 C19 132.46(12) . . ?
C22 C21 C20 104.70(12) . . ?
C22 C21 H21 127.7 . . ?
C20 C21 H21 127.7 . . ?
N10 C22 C21 107.80(12) . . ?
N10 C22 H22 126.1 . . ?
C21 C22 H22 126.1 . . ?
O3 N11 C27 119.84(14) . . ?
O3 N11 C28 119.56(13) . . ?
C27 N11 C28 120.60(13) . . ?
C23 O1 H1O 113.3(10) . . ?
O2 C23 O1 126.64(14) . . ?
O2 C23 C24 119.34(13) . . ?
O1 C23 C24 113.99(13) . . ?
C26 C24 C25 118.27(13) . . ?
C26 C24 C23 120.36(13) . . ?
C25 C24 C23 121.22(13) . . ?
C28 C25 C24 120.12(14) . . ?
C28 C25 H25 119.9 . . ?
C24 C25 H25 119.9 . . ?
C27 C26 C24 120.29(14) . . ?
C27 C26 H26 119.9 . . ?
C24 C26 H26 119.9 . . ?
N11 C27 C26 120.26(14) . . ?
N11 C27 H27 119.9 . . ?
C26 C27 H27 119.9 . . ?
N11 C28 C25 120.33(13) . . ?
N11 C28 H28 119.8 . . ?
C25 C28 H28 119.8 . . ?
O6 N12 C33 120.38(12) . . ?
O6 N12 C34 119.80(12) . . ?
C33 N12 C34 119.82(12) . . ?
C29 O5 H1O 114.3(11) . . ?
O4 C29 O5 126.56(14) . . ?
O4 C29 C30 120.47(13) . . ?
O5 C29 C30 112.97(13) . . ?
C31 C30 C32 117.92(13) . . ?
C31 C30 C29 121.29(13) . . ?
C32 C30 C29 120.78(13) . . ?
C34 C31 C30 120.33(13) . . ?
C34 C31 H31 119.8 . . ?
C30 C31 H31 119.8 . . ?
C33 C32 C30 120.63(13) . . ?
C33 C32 H32 119.7 . . ?
C30 C32 H32 119.7 . . ?
N12 C33 C32 120.54(13) . . ?
N12 C33 H33 119.7 . . ?
C32 C33 H33 119.7 . . ?
N12 C34 C31 120.75(13) . . ?
N12 C34 H34 119.6 . . ?
C31 C34 H34 119.6 . . ?
O9 N13 C39 119.47(12) . . ?
O9 N13 C40 120.24(12) . . ?
C39 N13 C40 120.28(12) . . ?
O7 C35 O8 125.03(14) . . ?
O7 C35 C36 118.42(13) . . ?
O8 C35 C36 116.54(13) . . ?
C38 C36 C37 117.33(13) . . ?
C38 C36 C35 121.14(13) . . ?
C37 C36 C35 121.53(13) . . ?
C40 C37 C36 120.95(13) . . ?
C40 C37 H37 119.5 . . ?
C36 C37 H37 119.5 . . ?
C39 C38 C36 120.60(13) . . ?
C39 C38 H38 119.7 . . ?
C36 C38 H38 119.7 . . ?
N13 C39 C38 120.66(13) . . ?
N13 C39 H39 119.7 . . ?
C38 C39 H39 119.7 . . ?
N13 C40 C37 120.16(13) . . ?
N13 C40 H40 119.9 . . ?
C37 C40 H40 119.9 . . ?
H1A O1W H1B 108(2) . . ?
H2A O2W H2B 105(2) . . ?
H3A O3W H3B 108(2) . . ?
H4A O4W H4B 102(2) . . ?
H5A O5W H5B 103(2) . . ?

loop_
_geom_bond_atom_site_label_1
_geom_bond_atom_site_label_2
_geom_bond_distance
_geom_bond_site_symmetry_2
_geom_bond_publ_flag
Fe1 N8 2.1061(11) . ?
Fe1 N3 2.1167(11) . ?
Fe1 N2 2.1534(11) . ?
Fe1 N4 2.1780(11) . ?
Fe1 N9 2.1798(11) . ?
Fe1 N7 2.1822(11) . ?
N1 C1 1.3381(19) . ?
N1 N2 1.3446(16) . ?
N1 H1N 0.876(19) . ?
N2 C3 1.3420(17) . ?
N3 C4 1.3441(17) . ?
N3 C8 1.3464(17) . ?
N4 C9 1.3406(19) . ?
N4 N5 1.3470(16) . ?
N5 C11 1.345(2) . ?
N5 H5N 0.89(2) . ?
N6 C12 1.340(2) . ?
N6 N7 1.3492(15) . ?
N6 H6N 0.841(19) . ?
N7 C14 1.3439(17) . ?
N8 C19 1.3431(16) . ?
N8 C15 1.3438(17) . ?
N9 C20 1.3438(16) . ?
N9 N10 1.3466(16) . ?
N10 C22 1.3413(19) . ?
N10 H10N 0.870(19) . ?
C1 C2 1.374(2) . ?
C1 H1 0.9300 . ?
C2 C3 1.4012(19) . ?
C2 H2 0.9300 . ?
C3 C4 1.4686(19) . ?
C4 C5 1.3884(19) . ?
C5 C6 1.385(2) . ?
C5 H5 0.9300 . ?
C6 C7 1.384(2) . ?
C6 H6 0.9300 . ?
C7 C8 1.387(2) . ?
C7 H7 0.9300 . ?
C8 C9 1.469(2) . ?
C9 C10 1.402(2) . ?
C10 C11 1.365(2) . ?
C10 H10 0.9300 . ?
C11 H11 0.9300 . ?
C12 C13 1.369(2) . ?
C12 H12 0.9300 . ?
C13 C14 1.3940(19) . ?
C13 H13 0.9300 . ?
C14 C15 1.4676(18) . ?
C15 C16 1.3854(19) . ?
C16 C17 1.388(2) . ?
C16 H16 0.9300 . ?
C17 C18 1.386(2) . ?
C17 H17 0.9300 . ?
C18 C19 1.3858(18) . ?
C18 H18 0.9300 . ?
C19 C20 1.4650(18) . ?
C20 C21 1.3983(19) . ?
C21 C22 1.372(2) . ?
C21 H21 0.9300 . ?
C22 H22 0.9300 . ?
N11 O3 1.3100(16) . ?
N11 C27 1.351(2) . ?
N11 C28 1.354(2) . ?
O1 C23 1.2799(18) . ?
O1 H1O 1.27(2) . ?
O2 C23 1.2335(18) . ?
C23 C24 1.5010(19) . ?
C24 C26 1.384(2) . ?
C24 C25 1.388(2) . ?
C25 C28 1.373(2) . ?
C25 H25 0.9300 . ?
C26 C27 1.374(2) . ?
C26 H26 0.9300 . ?
C27 H27 0.9300 . ?
C28 H28 0.9300 . ?
N12 O6 1.3092(15) . ?
N12 C33 1.3562(18) . ?
N12 C34 1.3602(18) . ?
O4 C29 1.2349(18) . ?
O5 C29 1.2769(18) . ?
O5 H1O 1.15(2) . ?
C29 C30 1.5042(19) . ?
C30 C31 1.383(2) . ?
C30 C32 1.392(2) . ?
C31 C34 1.377(2) . ?
C31 H31 0.9300 . ?
C32 C33 1.372(2) . ?
C32 H32 0.9300 . ?
C33 H33 0.9300 . ?
C34 H34 0.9300 . ?
N13 O9 1.3276(15) . ?
N13 C39 1.3478(19) . ?
N13 C40 1.3526(19) . ?
O7 C35 1.2405(18) . ?
O8 C35 1.2645(17) . ?
C35 C36 1.5159(19) . ?
C36 C38 1.387(2) . ?
C36 C37 1.387(2) . ?
C37 C40 1.373(2) . ?
C37 H37 0.9300 . ?
C38 C39 1.372(2) . ?
C38 H38 0.9300 . ?
C39 H39 0.9300 . ?
C40 H40 0.9300 . ?
O1W H1A 0.83(2) . ?
O1W H1B 0.80(2) . ?
O2W H2A 0.81(2) . ?
O2W H2B 0.81(2) . ?
O3W H3A 0.80(2) . ?
O3W H3B 0.85(2) . ?
O4W H4A 0.79(3) . ?
O4W H4B 0.84(3) . ?
O5W H5A 0.79(3) . ?
O5W H5B 0.84(3) . ?
